data_4116958
loop_
_publ_author_name
'Dmitry G. Gusev'
'Rainer H\"ubener'
'Peter Burger'
'Olli Orama'
'Heinz Berke'

_publ_section_title
;
 Synthesis, Structural Diversity, Dynamics, and Acidity of the M(II) and
 M(IV) Complexes [MH3(PR3)4]+ (M = Fe, Ru, Os; R = Me, Et)
;
_journal_name_full 'Journal of the American Chemical Society'
_journal_page_first 3716
_journal_page_last 3731
_journal_paper_doi 10.1021/ja963692t
_journal_volume 119
_journal_year 1997
_chemical_formula_sum 'C56 H75 B F24 Fe P4'
_chemical_formula_weight 1394.70
_chemical_name_systematic
; 
 ? 
;
_space_group_IT_number 14
_symmetry_cell_setting monoclinic
_symmetry_space_group_name_Hall '-P 2ybc'
_symmetry_space_group_name_H-M 'P 1 21/c 1'
_atom_sites_solution_hydrogens geom
_atom_sites_solution_primary direct
_atom_sites_solution_secondary difmap
_audit_creation_method SHELXL
_cell_angle_alpha 90.00
_cell_angle_beta 98.93(1)
_cell_angle_gamma 90.00
_cell_formula_units_Z 4
_cell_length_a 12.136(2)
_cell_length_b 14.205(3)
_cell_length_c 37.117(6)
_cell_measurement_reflns_used 36
_cell_measurement_temperature 173(2)
_cell_measurement_theta_max 13
_cell_measurement_theta_min 4
_cell_volume 6321(2)
_computing_cell_refinement 'Siemens P3'
_computing_data_collection 'Siemens P3'
_computing_data_reduction SHELXTL-Plus
_computing_molecular_graphics SHELXTL-Plus
_computing_publication_material SHELXL-93
_computing_structure_refinement 'SHELXL-93 (Sheldrick, 1993)'
_computing_structure_solution 'SHELXS-86 (Sheldrick, 1990)'
_diffrn_ambient_temperature 173(2)
_diffrn_measurement_device 'Nicolet R3'
_diffrn_measurement_method '\w scans'
_diffrn_radiation_monochromator graphite
_diffrn_radiation_source 'fine-focus sealed tube'
_diffrn_radiation_type MoK\a
_diffrn_radiation_wavelength 0.71073
_diffrn_reflns_av_R_equivalents 0.0520
_diffrn_reflns_av_sigmaI/netI 0.1394
_diffrn_reflns_limit_h_max 15
_diffrn_reflns_limit_h_min -15
_diffrn_reflns_limit_k_max 11
_diffrn_reflns_limit_k_min -18
_diffrn_reflns_limit_l_max 46
_diffrn_reflns_limit_l_min -47
_diffrn_reflns_number 14414
_diffrn_reflns_theta_max 27.00
_diffrn_reflns_theta_min 2.17
_diffrn_standards_interval_count 200
_diffrn_standards_number 3
_exptl_absorpt_coefficient_mu 0.447
_exptl_absorpt_correction_T_max 0.955
_exptl_absorpt_correction_T_min 0.900
_exptl_absorpt_correction_type semi-empirical
_exptl_crystal_colour yellow
_exptl_crystal_density_diffrn 1.466
_exptl_crystal_description block
_exptl_crystal_F_000 2872
_exptl_crystal_size_max 0.5
_exptl_crystal_size_mid 0.2
_exptl_crystal_size_min 0.15
_refine_diff_density_max 0.646
_refine_diff_density_min -0.420
_refine_diff_density_rms 0.093
_refine_ls_extinction_method none
_refine_ls_goodness_of_fit_all 1.022
_refine_ls_goodness_of_fit_obs 1.112
_refine_ls_hydrogen_treatment 'H1,H2,H3 refined'
_refine_ls_matrix_type full
_refine_ls_number_parameters 784
_refine_ls_number_reflns 13754
_refine_ls_number_restraints 0
_refine_ls_restrained_S_all 1.093
_refine_ls_restrained_S_obs 1.112
_refine_ls_R_factor_all 0.1650
_refine_ls_R_factor_obs 0.0729
_refine_ls_shift/esd_max -0.002
_refine_ls_shift/esd_mean 0.000
_refine_ls_structure_factor_coef Fsqd
_refine_ls_weighting_details 'w=1/[\s^2^(Fo^2^)+(0.0423P)^2^+12.7302P] where P=(Fo^2^+2Fc^2^)/3'
_refine_ls_weighting_scheme calc
_refine_ls_wR_factor_all 0.1772
_refine_ls_wR_factor_obs 0.1275
_reflns_number_observed 7189
_reflns_number_total 13761
_reflns_observed_criterion >2sigma(I)
_cod_data_source_file ja963692t_2.cif
_cod_data_source_block 1b
_cod_depositor_comments
;
The following automatic conversions were performed:

'_refine_ls_weighting_scheme' value 'calc
w=1/[\s^2^(Fo^2^)+(0.0423P)^2^+12.7302P] where P=(Fo^2^+2Fc^2^)/3'
was changed to 'calc'. New tag '_refine_ls_weighting_details' was
created. The value of the new tag was set to
'w=1/[\s^2^(Fo^2^)+(0.0423P)^2^+12.7302P] where P=(Fo^2^+2Fc^2^)/3'.

Automatic conversion script
Id: cif_fix_values 3143 2015-03-26 13:38:13Z robertas 
;
_cod_original_cell_volume 6321.1(20)
_cod_database_code 4116958

loop_
_symmetry_equiv_pos_as_xyz
'x, y, z'
'-x, y+1/2, -z+1/2'
'-x, -y, -z'
'x, -y-1/2, z-1/2'

loop_
_atom_site_aniso_label
_atom_site_aniso_U_11
_atom_site_aniso_U_22
_atom_site_aniso_U_33
_atom_site_aniso_U_23
_atom_site_aniso_U_13
_atom_site_aniso_U_12
Fe 0.0189(4) 0.0181(4) 0.0166(4) -0.0009(3) 0.0007(3) 0.0002(3)
P1 0.0231(7) 0.0181(7) 0.0202(7) -0.0034(6) 0.0018(6) -0.0004(6)
P2 0.0230(7) 0.0208(8) 0.0209(7) 0.0020(6) 0.0033(6) 0.0038(6)
P3 0.0229(7) 0.0151(7) 0.0260(8) -0.0003(6) -0.0006(6) 0.0007(6)
P4 0.0260(7) 0.0184(7) 0.0181(7) 0.0010(6) 0.0035(6) 0.0008(6)
F1 0.047(2) 0.064(3) 0.037(2) 0.028(2) -0.014(2) -0.017(2)
F2 0.098(3) 0.031(2) 0.032(2) 0.009(2) 0.040(2) 0.012(2)
F3 0.049(2) 0.020(2) 0.034(2) 0.0078(14) 0.011(2) -0.004(2)
F4 0.193(6) 0.033(2) 0.049(3) -0.024(2) 0.056(3) -0.033(3)
F5 0.151(5) 0.086(4) 0.033(2) -0.031(2) -0.029(3) 0.056(4)
F6 0.088(4) 0.110(4) 0.078(3) -0.052(3) 0.055(3) -0.024(3)
F7 0.082(3) 0.054(3) 0.057(3) -0.031(2) 0.046(2) -0.024(2)
F8 0.132(4) 0.040(2) 0.054(3) 0.002(2) 0.063(3) -0.009(2)
F9 0.040(2) 0.268(8) 0.030(2) -0.012(3) 0.009(2) 0.054(4)
F10 0.031(2) 0.044(2) 0.027(2) -0.004(2) 0.0001(15) -0.017(2)
F11 0.024(2) 0.047(2) 0.021(2) -0.015(2) 0.0013(13) -0.002(2)
F12 0.026(2) 0.049(2) 0.020(2) 0.007(2) -0.0016(13) 0.008(2)
F13 0.029(2) 0.035(2) 0.046(2) 0.022(2) 0.011(2) 0.015(2)
F14 0.043(2) 0.034(2) 0.025(2) 0.0141(15) 0.0099(15) 0.009(2)
F15 0.053(2) 0.018(2) 0.047(2) 0.000(2) 0.002(2) 0.000(2)
F16 0.038(2) 0.077(3) 0.037(2) 0.018(2) 0.025(2) 0.020(2)
F17 0.020(2) 0.076(3) 0.081(3) -0.028(2) 0.007(2) -0.007(2)
F18 0.034(2) 0.039(2) 0.079(3) 0.023(2) 0.030(2) 0.018(2)
F19 0.047(2) 0.052(3) 0.092(3) -0.030(2) 0.028(2) 0.002(2)
F20 0.121(4) 0.030(2) 0.046(2) 0.004(2) 0.013(3) 0.030(2)
F21 0.061(3) 0.035(2) 0.049(2) -0.025(2) -0.005(2) 0.005(2)
F22 0.032(2) 0.059(3) 0.108(4) 0.005(3) -0.033(2) -0.004(2)
F23 0.088(3) 0.058(3) 0.026(2) -0.001(2) -0.016(2) 0.037(2)
F24 0.042(2) 0.057(3) 0.046(2) -0.018(2) -0.017(2) 0.028(2)
C1 0.029(3) 0.024(3) 0.033(3) 0.003(3) 0.001(3) -0.003(3)
C2 0.045(4) 0.030(3) 0.033(3) -0.006(3) 0.009(3) -0.019(3)
C3 0.037(3) 0.032(3) 0.016(3) -0.005(2) -0.002(2) -0.005(3)
C4 0.046(4) 0.042(4) 0.019(3) -0.001(3) -0.003(3) 0.008(3)
C5 0.020(3) 0.033(3) 0.039(3) -0.004(3) 0.004(3) 0.005(2)
C6 0.029(3) 0.048(4) 0.039(4) -0.008(3) 0.009(3) 0.007(3)
C7 0.043(4) 0.019(3) 0.035(3) 0.006(3) 0.016(3) 0.006(3)
C8 0.060(5) 0.026(3) 0.050(4) -0.001(3) 0.018(4) 0.008(3)
C9 0.025(3) 0.038(4) 0.033(3) -0.002(3) 0.006(3) 0.004(3)
C10 0.031(3) 0.057(5) 0.045(4) -0.007(3) 0.009(3) 0.003(3)
C11 0.047(4) 0.036(3) 0.024(3) 0.005(3) 0.013(3) 0.012(3)
C12 0.084(6) 0.048(4) 0.042(4) 0.025(3) 0.030(4) 0.027(4)
C13 0.031(3) 0.026(3) 0.044(4) 0.007(3) 0.007(3) -0.003(3)
C14 0.025(3) 0.033(4) 0.089(6) 0.017(4) 0.009(4) 0.000(3)
C15 0.029(3) 0.026(3) 0.051(4) 0.006(3) -0.003(3) 0.007(3)
C16 0.037(4) 0.021(3) 0.106(6) 0.010(4) -0.017(4) 0.014(3)
C17 0.059(4) 0.022(3) 0.040(4) -0.008(3) 0.002(3) -0.001(3)
C18 0.080(6) 0.048(5) 0.057(5) -0.020(4) 0.024(4) 0.005(4)
C19 0.037(4) 0.047(4) 0.032(3) 0.002(3) 0.012(3) 0.002(3)
C20 0.049(4) 0.058(5) 0.034(4) 0.001(3) 0.018(3) 0.004(3)
C21 0.040(3) 0.025(3) 0.022(3) 0.004(2) 0.001(3) 0.005(3)
C22 0.054(4) 0.034(4) 0.027(3) 0.009(3) 0.003(3) 0.012(3)
C23 0.038(3) 0.026(3) 0.019(3) -0.002(2) -0.005(2) 0.003(3)
C24 0.034(4) 0.054(4) 0.032(3) -0.003(3) 0.000(3) -0.014(3)
C31 0.013(2) 0.016(3) 0.016(2) 0.001(2) 0.004(2) -0.003(2)
C32 0.016(3) 0.022(3) 0.016(3) -0.002(2) 0.003(2) -0.002(2)
C33 0.022(3) 0.018(3) 0.019(3) 0.005(2) 0.005(2) 0.002(2)
C34 0.025(3) 0.019(3) 0.025(3) -0.003(2) 0.003(2) 0.001(2)
C35 0.023(3) 0.025(3) 0.014(3) -0.004(2) 0.003(2) -0.002(2)
C36 0.020(3) 0.025(3) 0.016(3) 0.001(2) 0.002(2) -0.001(2)
C37 0.033(3) 0.021(3) 0.026(3) 0.006(2) 0.009(3) 0.002(3)
C38 0.052(4) 0.026(3) 0.023(3) -0.005(3) 0.010(3) -0.004(3)
C41 0.016(2) 0.013(2) 0.014(2) 0.001(2) 0.000(2) 0.002(2)
C42 0.016(2) 0.019(3) 0.013(2) 0.002(2) 0.001(2) 0.004(2)
C43 0.019(3) 0.015(3) 0.018(3) 0.003(2) 0.001(2) -0.001(2)
C44 0.014(2) 0.019(3) 0.025(3) 0.006(2) 0.002(2) 0.001(2)
C45 0.024(3) 0.019(3) 0.019(3) 0.002(2) 0.005(2) -0.002(2)
C46 0.022(3) 0.022(3) 0.012(2) 0.000(2) 0.001(2) -0.003(2)
C47 0.020(3) 0.035(3) 0.019(3) -0.003(2) 0.004(2) 0.000(2)
C48 0.018(3) 0.043(4) 0.019(3) -0.002(3) 0.003(2) -0.003(3)
C51 0.015(2) 0.016(3) 0.016(2) -0.008(2) 0.000(2) -0.003(2)
C52 0.017(2) 0.018(3) 0.014(2) -0.004(2) 0.003(2) -0.002(2)
C53 0.028(3) 0.016(3) 0.014(3) -0.002(2) -0.001(2) 0.000(2)
C54 0.021(3) 0.019(3) 0.019(3) 0.002(2) 0.004(2) -0.002(2)
C55 0.020(3) 0.022(3) 0.018(3) -0.004(2) 0.005(2) 0.002(2)
C56 0.021(3) 0.017(3) 0.017(3) 0.002(2) 0.001(2) 0.001(2)
C57 0.028(3) 0.024(3) 0.031(3) 0.003(3) 0.011(3) 0.001(2)
C58 0.023(3) 0.036(3) 0.028(3) 0.008(3) 0.008(2) 0.000(3)
C61 0.021(3) 0.017(3) 0.014(2) 0.006(2) 0.004(2) -0.002(2)
C62 0.017(3) 0.020(3) 0.016(3) 0.004(2) 0.001(2) -0.005(2)
C63 0.022(3) 0.016(3) 0.023(3) 0.001(2) 0.007(2) -0.001(2)
C64 0.028(3) 0.020(3) 0.019(3) -0.002(2) 0.000(2) -0.005(2)
C65 0.024(3) 0.020(3) 0.016(3) 0.004(2) -0.002(2) 0.000(2)
C66 0.022(3) 0.020(3) 0.013(2) 0.004(2) 0.003(2) -0.001(2)
C67 0.042(4) 0.029(3) 0.030(3) -0.007(3) 0.008(3) 0.000(3)
C68 0.038(4) 0.028(3) 0.035(4) -0.004(3) -0.013(3) 0.009(3)
B 0.020(3) 0.018(3) 0.011(3) 0.001(2) 0.003(2) 0.001(2)

loop_
_atom_site_label
_atom_site_type_symbol
_atom_site_fract_x
_atom_site_fract_y
_atom_site_fract_z
_atom_site_U_iso_or_equiv
_atom_site_thermal_displace_type
_atom_site_occupancy
_atom_site_calc_flag
_atom_site_refinement_flags
Fe Fe 0.31247(6) 0.50928(5) 0.13614(2) 0.0181(2) Uani 1 d .
P1 P 0.16259(11) 0.41891(10) 0.11457(4) 0.0206(3) Uani 1 d .
P2 P 0.43634(11) 0.43453(10) 0.10527(4) 0.0216(3) Uani 1 d .
P3 P 0.28989(11) 0.66082(9) 0.13420(4) 0.0218(3) Uani 1 d .
P4 P 0.36314(12) 0.45103(10) 0.19381(4) 0.0208(3) Uani 1 d .
F1 F 0.9128(3) 0.6965(3) 0.19882(9) 0.0517(11) Uani 1 d .
F2 F 0.7451(4) 0.7395(2) 0.20122(9) 0.0503(11) Uani 1 d .
F3 F 0.7758(3) 0.6096(2) 0.17615(8) 0.0337(8) Uani 1 d .
F4 F 0.7996(5) 0.6039(3) 0.04812(11) 0.088(2) Uani 1 d .
F5 F 0.7531(5) 0.7266(3) 0.01776(11) 0.095(2) Uani 1 d .
F6 F 0.9188(4) 0.6996(4) 0.03594(13) 0.088(2) Uani 1 d .
F7 F 0.4472(4) 1.1037(3) 0.18377(11) 0.0604(12) Uani 1 d .
F8 F 0.4038(4) 0.9633(3) 0.18337(11) 0.0705(14) Uani 1 d .
F9 F 0.2993(3) 1.0588(5) 0.15191(11) 0.112(2) Uani 1 d .
F10 F 0.3224(3) 0.8766(2) 0.03780(8) 0.0346(8) Uani 1 d .
F11 F 0.4626(2) 0.9044(2) 0.01041(8) 0.0310(8) Uani 1 d .
F12 F 0.3411(2) 1.0122(2) 0.01426(8) 0.0320(8) Uani 1 d .
F13 F 0.6634(3) 1.2881(2) 0.01758(9) 0.0359(8) Uani 1 d .
F14 F 0.7913(3) 1.2966(2) -0.01622(8) 0.0334(8) Uani 1 d .
F15 F 0.8151(3) 1.3630(2) 0.03619(9) 0.0397(9) Uani 1 d .
F16 F 1.1137(3) 1.0869(3) 0.00505(9) 0.0486(10) Uani 1 d .
F17 F 1.1754(3) 1.1238(3) 0.05986(12) 0.0594(12) Uani 1 d .
F18 F 1.1252(3) 0.9827(2) 0.04679(11) 0.0485(10) Uani 1 d .
F19 F 0.7045(3) 1.2765(3) 0.20923(12) 0.0618(12) Uani 1 d .
F20 F 0.7913(4) 1.3492(3) 0.17253(11) 0.0657(13) Uani 1 d .
F21 F 0.8665(3) 1.3302(2) 0.22772(10) 0.0499(10) Uani 1 d .
F22 F 1.1812(3) 1.1040(3) 0.22128(13) 0.0709(14) Uani 1 d .
F23 F 1.0885(4) 1.0218(3) 0.25397(9) 0.0600(12) Uani 1 d .
F24 F 1.1353(3) 0.9629(3) 0.20557(10) 0.0510(11) Uani 1 d .
C1 C 0.1520(5) 0.3016(4) 0.1352(2) 0.0290(13) Uani 1 d .
H1A H 0.1659(5) 0.3091(4) 0.1613(2) 0.080 Uiso 1 d R
H1B H 0.2110(5) 0.2632(4) 0.1287(2) 0.080 Uiso 1 d R
C2 C 0.0433(5) 0.2479(4) 0.1255(2) 0.0356(15) Uani 1 d .
H2A H 0.0490(5) 0.1885(4) 0.1380(2) 0.080 Uiso 1 d R
H2B H -0.0168(5) 0.2838(4) 0.1327(2) 0.080 Uiso 1 d R
H2C H 0.0290(5) 0.2372(4) 0.0997(2) 0.080 Uiso 1 d R
C3 C 0.1432(5) 0.3861(4) 0.06575(14) 0.0292(13) Uani 1 d .
H3A H 0.0822(5) 0.3425(4) 0.06101(14) 0.080 Uiso 1 d R
H3B H 0.2091(5) 0.3545(4) 0.06076(14) 0.080 Uiso 1 d R
C4 C 0.1191(5) 0.4694(4) 0.03970(15) 0.037(2) Uani 1 d .
H4A H 0.1097(5) 0.4478(4) 0.01490(15) 0.080 Uiso 1 d R
H4B H 0.0523(5) 0.5005(4) 0.04413(15) 0.080 Uiso 1 d R
H4C H 0.1806(5) 0.5126(4) 0.04388(15) 0.080 Uiso 1 d R
C5 C 0.0243(4) 0.4696(4) 0.1158(2) 0.0310(14) Uani 1 d .
H5A H -0.0308(4) 0.4277(4) 0.1033(2) 0.080 Uiso 1 d R
H5B H 0.0186(4) 0.5282(4) 0.1028(2) 0.080 Uiso 1 d R
C6 C -0.0036(5) 0.4868(5) 0.1543(2) 0.0384(15) Uani 1 d .
H6A H -0.0771(5) 0.5130(5) 0.1529(2) 0.080 Uiso 1 d R
H6B H 0.0000(5) 0.4283(5) 0.1674(2) 0.080 Uiso 1 d R
H6C H 0.0500(5) 0.5300(5) 0.1669(2) 0.080 Uiso 1 d R
C7 C 0.4403(5) 0.3037(4) 0.1071(2) 0.0315(14) Uani 1 d .
H7A H 0.3724(5) 0.2834(4) 0.1150(2) 0.080 Uiso 1 d R
H7B H 0.5004(5) 0.2860(4) 0.1259(2) 0.080 Uiso 1 d R
C8 C 0.4522(6) 0.2468(4) 0.0732(2) 0.044(2) Uani 1 d .
H8A H 0.4523(6) 0.1806(4) 0.0785(2) 0.080 Uiso 1 d R
H8B H 0.3913(6) 0.2609(4) 0.0542(2) 0.080 Uiso 1 d R
H8C H 0.5212(6) 0.2636(4) 0.0653(2) 0.080 Uiso 1 d R
C9 C 0.5839(4) 0.4648(4) 0.1207(2) 0.0322(14) Uani 1 d .
H9A H 0.6030(4) 0.4438(4) 0.1455(2) 0.080 Uiso 1 d R
H9B H 0.5905(4) 0.5321(4) 0.1208(2) 0.080 Uiso 1 d R
C10 C 0.6706(5) 0.4250(5) 0.0992(2) 0.044(2) Uani 1 d .
H10A H 0.7438(5) 0.4454(5) 0.1099(2) 0.080 Uiso 1 d R
H10B H 0.6675(5) 0.3575(5) 0.0994(2) 0.080 Uiso 1 d R
H10C H 0.6547(5) 0.4470(5) 0.0744(2) 0.080 Uiso 1 d R
C11 C 0.4259(5) 0.4560(4) 0.05549(15) 0.0348(15) Uani 1 d .
H11A H 0.3526(5) 0.4381(4) 0.04388(15) 0.080 Uiso 1 d R
H11B H 0.4787(5) 0.4163(4) 0.04603(15) 0.080 Uiso 1 d R
C12 C 0.4445(7) 0.5571(5) 0.0448(2) 0.056(2) Uani 1 d .
H12A H 0.4378(7) 0.5633(5) 0.0188(2) 0.080 Uiso 1 d R
H12B H 0.3909(7) 0.5971(5) 0.0537(2) 0.080 Uiso 1 d R
H12C H 0.5183(7) 0.5752(5) 0.0558(2) 0.080 Uiso 1 d R
C13 C 0.3808(5) 0.7342(4) 0.1109(2) 0.0333(14) Uani 1 d .
H13A H 0.3502(5) 0.7967(4) 0.1089(2) 0.080 Uiso 1 d R
H13B H 0.3784(5) 0.7104(4) 0.0866(2) 0.080 Uiso 1 d R
C14 C 0.5023(5) 0.7410(4) 0.1278(2) 0.049(2) Uani 1 d .
H14A H 0.5421(5) 0.7811(4) 0.1134(2) 0.080 Uiso 1 d R
H14B H 0.5064(5) 0.7667(4) 0.1519(2) 0.080 Uiso 1 d R
H14C H 0.5350(5) 0.6794(4) 0.1292(2) 0.080 Uiso 1 d R
C15 C 0.1514(5) 0.6992(4) 0.1109(2) 0.0365(15) Uani 1 d .
H15A H 0.0957(5) 0.6698(4) 0.1229(2) 0.080 Uiso 1 d R
H15B H 0.1419(5) 0.6757(4) 0.0864(2) 0.080 Uiso 1 d R
C16 C 0.1267(6) 0.8049(4) 0.1093(2) 0.058(2) Uani 1 d .
H16A H 0.0527(6) 0.8163(4) 0.0966(2) 0.080 Uiso 1 d R
H16B H 0.1331(6) 0.8295(4) 0.1336(2) 0.080 Uiso 1 d R
H16C H 0.1799(6) 0.8355(4) 0.0966(2) 0.080 Uiso 1 d R
C17 C 0.3025(6) 0.7247(4) 0.1772(2) 0.041(2) Uani 1 d .
H17A H 0.3005(6) 0.7910(4) 0.1722(2) 0.080 Uiso 1 d R
H17B H 0.3738(6) 0.7105(4) 0.1912(2) 0.080 Uiso 1 d R
C18 C 0.2122(7) 0.7025(5) 0.2002(2) 0.061(2) Uani 1 d .
H18A H 0.2241(7) 0.7383(5) 0.2224(2) 0.080 Uiso 1 d R
H18B H 0.1406(7) 0.7180(5) 0.1866(2) 0.080 Uiso 1 d R
H18C H 0.2147(7) 0.6365(5) 0.2058(2) 0.080 Uiso 1 d R
C19 C 0.2451(5) 0.4288(5) 0.2199(2) 0.038(2) Uani 1 d .
H19A H 0.2301(5) 0.3624(5) 0.2192(2) 0.080 Uiso 1 d R
H19B H 0.1802(5) 0.4596(5) 0.2070(2) 0.080 Uiso 1 d R
C20 C 0.2573(6) 0.4604(5) 0.2594(2) 0.046(2) Uani 1 d .
H20A H 0.1916(6) 0.4456(5) 0.2697(2) 0.080 Uiso 1 d R
H20B H 0.3204(6) 0.4286(5) 0.2729(2) 0.080 Uiso 1 d R
H20C H 0.2698(6) 0.5272(5) 0.2606(2) 0.080 Uiso 1 d R
C21 C 0.4357(5) 0.3370(4) 0.19927(14) 0.0295(13) Uani 1 d .
H21A H 0.5015(5) 0.3416(4) 0.18795(14) 0.080 Uiso 1 d R
H21B H 0.3881(5) 0.2907(4) 0.18602(14) 0.080 Uiso 1 d R
C22 C 0.4704(5) 0.2996(4) 0.2382(2) 0.039(2) Uani 1 d .
H22A H 0.5072(5) 0.2399(4) 0.2377(2) 0.080 Uiso 1 d R
H22B H 0.5203(5) 0.3440(4) 0.2517(2) 0.080 Uiso 1 d R
H22C H 0.4054(5) 0.2924(4) 0.2497(2) 0.080 Uiso 1 d R
C23 C 0.4553(5) 0.5256(4) 0.22542(14) 0.0286(13) Uani 1 d .
H23A H 0.4654(5) 0.4963(4) 0.24901(14) 0.080 Uiso 1 d R
H23B H 0.4185(5) 0.5848(4) 0.22750(14) 0.080 Uiso 1 d R
C24 C 0.5700(5) 0.5452(5) 0.2155(2) 0.041(2) Uani 1 d .
H24A H 0.6122(5) 0.5847(5) 0.2336(2) 0.080 Uiso 1 d R
H24B H 0.6087(5) 0.4867(5) 0.2141(2) 0.080 Uiso 1 d R
H24C H 0.5613(5) 0.5763(5) 0.1923(2) 0.080 Uiso 1 d R
C31 C 0.7999(4) 0.8975(3) 0.11112(13) 0.0151(10) Uani 1 d .
C32 C 0.7998(4) 0.8456(4) 0.14323(13) 0.0178(11) Uani 1 d .
H32A H 0.7956(4) 0.8787(4) 0.16554(13) 0.080 Uiso 1 d R
C33 C 0.8062(4) 0.7484(3) 0.14410(13) 0.0196(11) Uani 1 d .
C34 C 0.8116(4) 0.6971(4) 0.11270(14) 0.0228(12) Uani 1 d .
H34A H 0.8167(4) 0.6296(4) 0.11332(14) 0.080 Uiso 1 d R
C35 C 0.8107(4) 0.7470(4) 0.08048(13) 0.0206(11) Uani 1 d .
C36 C 0.8060(4) 0.8448(4) 0.07962(13) 0.0204(11) Uani 1 d .
H36A H 0.8070(4) 0.8767(4) 0.05689(13) 0.080 Uiso 1 d R
C37 C 0.8093(5) 0.6988(4) 0.17999(15) 0.0264(13) Uani 1 d .
C38 C 0.8181(5) 0.6936(4) 0.0459(2) 0.0332(14) Uani 1 d .
C41 C 0.6390(4) 1.0137(3) 0.10608(12) 0.0147(10) Uani 1 d .
C42 C 0.5770(4) 0.9864(3) 0.07258(12) 0.0162(10) Uani 1 d .
H42A H 0.6150(4) 0.9759(3) 0.05209(12) 0.080 Uiso 1 d R
C43 C 0.4632(4) 0.9746(3) 0.06846(13) 0.0176(11) Uani 1 d .
C44 C 0.4040(4) 0.9916(3) 0.09708(13) 0.0193(11) Uani 1 d .
H44A H 0.3245(4) 0.9840(3) 0.09403(13) 0.080 Uiso 1 d R
C45 C 0.4633(4) 1.0195(4) 0.12986(13) 0.0206(11) Uani 1 d .
C46 C 0.5789(4) 1.0286(3) 0.13467(13) 0.0187(11) Uani 1 d .
H46A H 0.6180(4) 1.0463(3) 0.15818(13) 0.080 Uiso 1 d R
C47 C 0.3981(4) 0.9421(4) 0.03264(14) 0.0246(12) Uani 1 d .
C48 C 0.4021(4) 1.0372(4) 0.16132(14) 0.0268(13) Uani 1 d .
C51 C 0.8269(4) 1.0667(3) 0.07816(13) 0.0157(10) Uani 1 d .
C52 C 0.7746(4) 1.1452(3) 0.06010(13) 0.0165(10) Uani 1 d .
H52A H 0.7016(4) 1.1631(3) 0.06454(13) 0.080 Uiso 1 d R
C53 C 0.8269(4) 1.1977(3) 0.03549(13) 0.0196(11) Uani 1 d .
C54 C 0.9315(4) 1.1731(3) 0.02831(13) 0.0197(11) Uani 1 d .
H54A H 0.9668(4) 1.2090(3) 0.01139(13) 0.080 Uiso 1 d R
C55 C 0.9837(4) 1.0952(4) 0.04601(13) 0.0201(11) Uani 1 d .
C56 C 0.9325(4) 1.0439(3) 0.07050(13) 0.0184(11) Uani 1 d .
H56A H 0.9706(4) 0.9906(3) 0.08251(13) 0.080 Uiso 1 d R
C57 C 0.7742(5) 1.2845(4) 0.0184(2) 0.0270(13) Uani 1 d .
C58 C 1.0982(4) 1.0725(4) 0.03942(15) 0.0287(13) Uani 1 d .
C61 C 0.8373(4) 1.0621(3) 0.14790(13) 0.0172(11) Uani 1 d .
C62 C 0.7990(4) 1.1483(3) 0.15951(13) 0.0177(11) Uani 1 d .
H62A H 0.7326(4) 1.1754(3) 0.14603(13) 0.080 Uiso 1 d R
C63 C 0.8533(4) 1.1960(3) 0.18946(14) 0.0199(11) Uani 1 d .
C64 C 0.9499(4) 1.1615(4) 0.20986(14) 0.0227(12) Uani 1 d .
H64A H 0.9861(4) 1.1944(4) 0.23103(14) 0.080 Uiso 1 d R
C65 C 0.9923(4) 1.0773(4) 0.19845(13) 0.0207(11) Uani 1 d .
C66 C 0.9372(4) 1.0290(4) 0.16850(13) 0.0185(11) Uani 1 d .
H66A H 0.9685(4) 0.9712(4) 0.16136(13) 0.080 Uiso 1 d R
C67 C 0.8062(5) 1.2871(4) 0.2001(2) 0.0334(14) Uani 1 d .
C68 C 1.0986(5) 1.0413(4) 0.2195(2) 0.036(2) Uani 1 d .
B B 0.7760(5) 1.0111(4) 0.11046(14) 0.0160(11) Uani 1 d .
H1 H 0.4176(58) 0.5578(49) 0.1468(19) 0.080 Uiso 1 d .
H2 H 0.2308(59) 0.5382(49) 0.1555(19) 0.080 Uiso 1 d .
H3 H 0.2832(57) 0.5508(50) 0.0990(19) 0.080 Uiso 1 d .

loop_
_atom_type_symbol
_atom_type_description
_atom_type_scat_dispersion_real
_atom_type_scat_dispersion_imag
_atom_type_scat_source
C C 0.0033 0.0016 'International Tables Vol C Tables 4.2.6.8 and 6.1.1.4'
H H 0.0000 0.0000 'International Tables Vol C Tables 4.2.6.8 and 6.1.1.4'
B B 0.0013 0.0007 'International Tables Vol C Tables 4.2.6.8 and 6.1.1.4'
F F 0.0171 0.0103 'International Tables Vol C Tables 4.2.6.8 and 6.1.1.4'
P P 0.1023 0.0942 'International Tables Vol C Tables 4.2.6.8 and 6.1.1.4'
Fe Fe 0.3463 0.8444 'International Tables Vol C Tables 4.2.6.8 and 6.1.1.4'

loop_
_geom_angle_atom_site_label_1
_geom_angle_atom_site_label_2
_geom_angle_atom_site_label_3
_geom_angle
H2 Fe H1 113.0(39)
H2 Fe H3 106.2(39)
H1 Fe H3 97.9(38)
H2 Fe P3 67.9(29)
H1 Fe P3 68.8(27)
H3 Fe P3 64.3(27)
H2 Fe P1 75.5(29)
H1 Fe P1 171.4(27)
H3 Fe P1 80.5(27)
P3 Fe P1 117.36(6)
H2 Fe P2 169.7(29)
H1 Fe P2 74.8(27)
H3 Fe P2 78.5(26)
P3 Fe P2 122.22(6)
P1 Fe P2 96.53(6)
H2 Fe P4 74.3(29)
H1 Fe P4 79.6(27)
H3 Fe P4 177.4(27)
P3 Fe P4 113.83(6)
P1 Fe P4 102.11(6)
P2 Fe P4 101.46(6)
C5 P1 C1 102.7(3)
C5 P1 C3 98.4(3)
C1 P1 C3 99.9(3)
C5 P1 Fe 117.1(2)
C1 P1 Fe 117.9(2)
C3 P1 Fe 117.5(2)
C9 P2 C11 100.6(3)
C9 P2 C7 101.7(3)
C11 P2 C7 101.4(3)
C9 P2 Fe 114.7(2)
C11 P2 Fe 118.2(2)
C7 P2 Fe 117.4(2)
C17 P3 C13 99.0(3)
C17 P3 C15 102.1(3)
C13 P3 C15 100.5(3)
C17 P3 Fe 118.2(2)
C13 P3 Fe 119.9(2)
C15 P3 Fe 114.2(2)
C23 P4 C21 101.8(3)
C23 P4 C19 102.0(3)
C21 P4 C19 100.7(3)
C23 P4 Fe 116.1(2)
C21 P4 Fe 118.4(2)
C19 P4 Fe 115.3(2)
C2 C1 P1 117.9(4)
C4 C3 P1 114.0(4)
C6 C5 P1 114.8(4)
C8 C7 P2 120.3(4)
C10 C9 P2 117.8(4)
C12 C11 P2 115.2(4)
C14 C13 P3 117.5(4)
C16 C15 P3 117.8(4)
C18 C17 P3 114.7(5)
C20 C19 P4 118.6(4)
C22 C21 P4 117.7(4)
C24 C23 P4 116.3(4)
C36 C31 C32 115.8(4)
C36 C31 B 123.1(4)
C32 C31 B 120.5(4)
C33 C32 C31 122.5(5)
C32 C33 C34 121.0(5)
C32 C33 C37 118.9(5)
C34 C33 C37 120.1(5)
C33 C34 C35 117.4(5)
C34 C35 C36 121.7(5)
C34 C35 C38 118.9(5)
C36 C35 C38 119.4(5)
C35 C36 C31 121.5(5)
F2 C37 F3 106.3(4)
F2 C37 F1 106.9(5)
F3 C37 F1 106.2(4)
F2 C37 C33 112.7(4)
F3 C37 C33 112.7(5)
F1 C37 C33 111.5(4)
F5 C38 F4 108.4(6)
F5 C38 F6 102.9(5)
F4 C38 F6 104.8(5)
F5 C38 C35 113.3(5)
F4 C38 C35 114.0(5)
F6 C38 C35 112.5(5)
C46 C41 C42 116.4(4)
C46 C41 B 124.6(4)
C42 C41 B 118.4(4)
C43 C42 C41 121.5(4)
C42 C43 C44 121.5(4)
C42 C43 C47 121.0(4)
C44 C43 C47 117.6(4)
C45 C44 C43 117.7(4)
C44 C45 C46 121.3(5)
C44 C45 C48 119.0(5)
C46 C45 C48 119.7(4)
C41 C46 C45 121.6(4)
F11 C47 F12 106.8(4)
F11 C47 F10 106.9(4)
F12 C47 F10 106.2(4)
F11 C47 C43 112.9(4)
F12 C47 C43 112.3(4)
F10 C47 C43 111.3(4)
F9 C48 F7 106.9(5)
F9 C48 F8 106.2(5)
F7 C48 F8 102.2(4)
F9 C48 C45 114.0(4)
F7 C48 C45 113.9(4)
F8 C48 C45 112.7(5)
C56 C51 C52 116.8(4)
C56 C51 B 120.1(4)
C52 C51 B 122.7(4)
C51 C52 C53 121.1(4)
C54 C53 C52 120.8(5)
C54 C53 C57 118.4(5)
C52 C53 C57 120.7(5)
C53 C54 C55 118.4(5)
C56 C55 C54 120.8(5)
C56 C55 C58 121.3(5)
C54 C55 C58 117.8(5)
C55 C56 C51 122.1(5)
F13 C57 F14 106.1(4)
F13 C57 F15 105.7(4)
F14 C57 F15 105.2(4)
F13 C57 C53 113.9(4)
F14 C57 C53 113.2(4)
F15 C57 C53 112.1(4)
F17 C58 F18 106.2(5)
F17 C58 F16 105.7(5)
F18 C58 F16 106.1(5)
F17 C58 C55 112.4(5)
F18 C58 C55 112.4(4)
F16 C58 C55 113.5(5)
C62 C61 C66 115.0(4)
C62 C61 B 121.2(4)
C66 C61 B 123.4(4)
C63 C62 C61 122.5(5)
C62 C63 C64 121.8(5)
C62 C63 C67 119.0(5)
C64 C63 C67 119.3(5)
C63 C64 C65 117.4(5)
C66 C65 C64 120.8(5)
C66 C65 C68 121.4(5)
C64 C65 C68 117.7(5)
C65 C66 C61 122.5(5)
F21 C67 F19 106.2(5)
F21 C67 F20 106.4(5)
F19 C67 F20 104.2(5)
F21 C67 C63 114.9(5)
F19 C67 C63 112.1(5)
F20 C67 C63 112.3(5)
F23 C68 F22 105.7(5)
F23 C68 F24 106.6(5)
F22 C68 F24 106.4(5)
F23 C68 C65 112.0(5)
F22 C68 C65 112.2(5)
F24 C68 C65 113.4(5)
C51 B C61 103.6(4)
C51 B C31 113.6(4)
C61 B C31 111.5(4)
C51 B C41 114.0(4)
C61 B C41 113.1(4)
C31 B C41 101.4(4)

loop_
_geom_bond_atom_site_label_1
_geom_bond_atom_site_label_2
_geom_bond_distance
Fe H2 1.37(7)
Fe H1 1.45(7)
Fe H3 1.49(7)
Fe P3 2.170(2)
Fe P1 2.268(2)
Fe P2 2.288(2)
Fe P4 2.288(2)
P1 C5 1.834(5)
P1 C1 1.848(5)
P1 C3 1.851(5)
P2 C9 1.844(6)
P2 C11 1.857(6)
P2 C7 1.860(5)
P3 C17 1.822(6)
P3 C13 1.830(6)
P3 C15 1.849(6)
P4 C23 1.828(5)
P4 C21 1.840(5)
P4 C19 1.876(6)
F1 C37 1.339(6)
F2 C37 1.324(6)
F3 C37 1.332(6)
F4 C38 1.298(7)
F5 C38 1.295(7)
F6 C38 1.333(7)
F7 C48 1.321(6)
F8 C48 1.329(7)
F9 C48 1.280(6)
F10 C47 1.341(6)
F11 C47 1.334(6)
F12 C47 1.337(6)
F13 C57 1.341(6)
F14 C57 1.344(6)
F15 C57 1.350(6)
F16 C58 1.334(6)
F17 C58 1.328(6)
F18 C58 1.334(6)
F19 C67 1.338(7)
F20 C67 1.343(7)
F21 C67 1.313(6)
F22 C68 1.335(7)
F23 C68 1.332(7)
F24 C68 1.334(6)
C1 C2 1.518(7)
C3 C4 1.527(7)
C5 C6 1.538(8)
C7 C8 1.523(8)
C9 C10 1.525(7)
C11 C12 1.517(8)
C13 C14 1.513(8)
C15 C16 1.530(8)
C17 C18 1.521(9)
C19 C20 1.520(8)
C21 C22 1.536(7)
C23 C24 1.520(8)
C31 C36 1.400(7)
C31 C32 1.402(6)
C31 B 1.639(7)
C32 C33 1.383(7)
C33 C34 1.385(7)
C33 C37 1.503(7)
C34 C35 1.389(7)
C35 C36 1.390(7)
C35 C38 1.506(7)
C41 C46 1.394(6)
C41 C42 1.404(6)
C41 B 1.646(7)
C42 C43 1.376(6)
C43 C44 1.393(7)
C43 C47 1.510(7)
C44 C45 1.372(7)
C45 C46 1.393(7)
C45 C48 1.499(7)
C51 C56 1.393(7)
C51 C52 1.401(7)
C51 B 1.635(7)
C52 C53 1.405(7)
C53 C54 1.382(7)
C53 C57 1.484(7)
C54 C55 1.388(7)
C55 C56 1.385(7)
C55 C58 1.484(7)
C61 C62 1.401(7)
C61 C66 1.410(7)
C61 B 1.639(7)
C62 C63 1.379(7)
C63 C64 1.383(7)
C63 C67 1.494(7)
C64 C65 1.393(7)
C65 C66 1.387(7)
C65 C68 1.491(7)
